data_1572745
loop_
_publ_author_name
'Vald&#xe9;s, Hugo'
'Alpuente, Nora'
'Salvador, Pedro'
'Hashmi, A Stephen K'
'Ribas, Xavi'

_publ_section_title
;
 CCC-NHC Au(iii) pincer complexes as a reliable platform for isolating
 elusive species.
;
_journal_issue 42
_journal_name_full 'Chemical science'
_journal_page_first 17618
_journal_page_last 17628
_journal_paper_doi 10.1039/d4sc02999b
_journal_volume 15
_journal_year 2024
_chemical_formula_moiety 'C29 H30 Au N4 O2, B F4'
_chemical_formula_sum 'C29 H30 Au B F4 N4 O2'
_chemical_formula_weight 750.34
_space_group_crystal_system monoclinic
_space_group_IT_number 14
_space_group_name_Hall '-P 2yn'
_space_group_name_H-M_alt 'P 1 21/n 1'
_atom_sites_solution_hydrogens geom
_audit_update_record
;
2024-02-20 deposited with the CCDC.	2024-10-02 downloaded from the CCDC.
;
_cell_angle_alpha 90
_cell_angle_beta 90.397(3)
_cell_angle_gamma 90
_cell_formula_units_Z 4
_cell_length_a 13.4261(12)
_cell_length_b 12.5589(9)
_cell_length_c 16.0123(13)
_cell_measurement_reflns_used 9992
_cell_measurement_temperature 100.(2)
_cell_measurement_theta_max 27.1582
_cell_measurement_theta_min 2.5442
_cell_volume 2699.9(4)
_computing_cell_refinement 'SAINT V8.40B (Bruker AXS LLC, 2019)'
_computing_data_collection 'Bruker Instrument Service vV6.2.16'
_computing_data_reduction 'SAINT V8.40B (Bruker AXS LLC, 2019)'
_computing_molecular_graphics 'shelXle (C.B. Huebschle, rev 1365)'
_computing_structure_refinement 'SHELXL-2019/1 (Sheldrick, 2019)'
_computing_structure_solution 'XT, VERSION 2018/2'
_diffrn_ambient_temperature 100.(2)
_diffrn_detector_area_resol_mean 7.3910
_diffrn_measured_fraction_theta_full 0.997
_diffrn_measured_fraction_theta_max 0.997
_diffrn_measurement_device 'three-circle diffractometer'
_diffrn_measurement_device_type 'D8 QUEST ECO'
_diffrn_measurement_method '\f and \w scans'
_diffrn_radiation_monochromator 'doubly curved silicon crystal Bruker Triumph'
_diffrn_radiation_type 'Mo K\a'
_diffrn_radiation_wavelength 0.71073
_diffrn_reflns_av_R_equivalents 0.1370
_diffrn_reflns_av_unetI/netI 0.0453
_diffrn_reflns_limit_h_max 17
_diffrn_reflns_limit_h_min -17
_diffrn_reflns_limit_k_max 16
_diffrn_reflns_limit_k_min -16
_diffrn_reflns_limit_l_max 20
_diffrn_reflns_limit_l_min -20
_diffrn_reflns_number 129169
_diffrn_reflns_theta_full 25.24
_diffrn_reflns_theta_max 27.59
_diffrn_reflns_theta_min 2.22
_diffrn_source_current 20.0
_diffrn_source_power 1.00
_diffrn_source_type 'Ceramic x-ray tube'
_diffrn_source_voltage 50
_exptl_absorpt_coefficient_mu 5.513
_exptl_absorpt_correction_T_max 0.73
_exptl_absorpt_correction_T_min 0.55
_exptl_absorpt_correction_type multi-scan
_exptl_absorpt_process_details
;
Krause, L., Herbst-Irmer, R., Sheldrick, G. M., Stalke, D. (2015).
"Comparison of silver and molybdenum microfocus X-ray sources for
single-crystal structure determination"
J. Appl. Cryst. 48, 3-10.
doi:10.1107/S1600576714022985
;
_exptl_crystal_colour colourless
_exptl_crystal_density_diffrn 1.846
_exptl_crystal_density_method 'not measured'
_exptl_crystal_description prism
_exptl_crystal_F_000 1472
_exptl_crystal_size_max 0.220
_exptl_crystal_size_mid 0.080
_exptl_crystal_size_min 0.060
_refine_diff_density_max 0.963
_refine_diff_density_min -1.229
_refine_ls_extinction_method none
_refine_ls_goodness_of_fit_ref 1.047
_refine_ls_hydrogen_treatment constr
_refine_ls_matrix_type full
_refine_ls_number_parameters 374
_refine_ls_number_reflns 6241
_refine_ls_number_restraints 0
_refine_ls_restrained_S_all 1.047
_refine_ls_R_factor_all 0.0575
_refine_ls_R_factor_gt 0.0303
_refine_ls_shift/su_max 0.000
_refine_ls_shift/su_mean 0.000
_refine_ls_structure_factor_coef Fsqd
_refine_ls_weighting_details 'w=1/[\s^2^(Fo^2^)+(0.0222P)^2^+6.9793P] where P=(Fo^2^+2Fc^2^)/3'
_refine_ls_weighting_scheme calc
_refine_ls_wR_factor_gt 0.0565
_refine_ls_wR_factor_ref 0.0646
_reflns_Friedel_coverage 0.000
_reflns_number_gt 4746
_reflns_number_total 6241
_reflns_threshold_expression 'I > 2\s(I)'
_cod_data_source_file d4sc02999b3.cif
_cod_data_source_block HV2_106R
_cod_depositor_comments
;
The following automatic conversions were performed:

data item '_exptl_absorpt_correction_type' value 'Multi-Scan' was
changed to 'multi-scan' in accordance with the
/home/data/users/saulius/crontab/automatic-downloads/rss-feeds/RSC/lib/dictionaries/cif_core.dic
dictionary named 'cif_core.dic' version 2.4.2 last updated on
2011-04-26.

Automatic conversion script
Id: cif_fix_values 8170 2020-07-09 18:12:32Z antanas 

 Adding full bibliography for 1572736--1572746.cif.
;
_cod_database_code 1572745

loop_
_space_group_symop_operation_xyz
'x, y, z'
'-x+1/2, y+1/2, -z+1/2'
'-x, -y, -z'
'x-1/2, -y-1/2, z-1/2'

loop_
_atom_site_type_symbol
_atom_site_label
_atom_site_fract_x
_atom_site_fract_y
_atom_site_fract_z
_atom_site_U_iso_or_equiv
_atom_site_adp_type
_atom_site_calc_flag
_atom_site_refinement_flags_adp
_atom_site_refinement_flags_occupancy
_atom_site_refinement_flags_posn
_atom_site_occupancy
_atom_site_disorder_assembly
_atom_site_disorder_group
Au Au1 0.22432(2) 0.33680(2) 0.54194(2) 0.01586(5) Uani d . . . 1 . .
O O34 0.3554(2) 0.3034(2) 0.6070(2) 0.0244(7) Uani d . . . 1 . .
O O36 0.2727(3) 0.3330(3) 0.7255(2) 0.0338(8) Uani d . . . 1 . .
N N3 0.3349(3) 0.5551(3) 0.5320(2) 0.0194(8) Uani d . . . 1 . .
N N10 0.2669(3) 0.5014(3) 0.4155(2) 0.0164(8) Uani d . . . 1 . .
N N19 0.0564(3) 0.2018(3) 0.5959(2) 0.0203(8) Uani d . . . 1 . .
N N26 0.1865(3) 0.0988(3) 0.5849(2) 0.0179(8) Uani d . . . 1 . .
C C2 0.2822(3) 0.4756(3) 0.4959(3) 0.0172(9) Uani d . . . 1 . .
C C4 0.3553(3) 0.6330(3) 0.4710(3) 0.0195(10) Uani d . . . 1 . .
C C5 0.4115(4) 0.7267(4) 0.4733(3) 0.0265(11) Uani d . . . 1 . .
H H5 0.445070 0.749624 0.522535 0.032000 Uiso calc U . R 1 . .
C C6 0.4151(4) 0.7840(4) 0.3997(3) 0.0324(12) Uani d . . . 1 . .
H H6 0.452576 0.848100 0.398349 0.039000 Uiso calc U . R 1 . .
C C7 0.3658(4) 0.7509(4) 0.3273(3) 0.0326(12) Uani d . . . 1 . .
H H7 0.369226 0.794156 0.278755 0.039000 Uiso calc U . R 1 . .
C C8 0.3125(4) 0.6580(4) 0.3240(3) 0.0271(10) Uani d . . . 1 . .
H H8 0.279422 0.635421 0.274442 0.032000 Uiso calc U . R 1 . .
C C9 0.3096(3) 0.5982(4) 0.3978(3) 0.0204(10) Uani d . . . 1 . .
C C11 0.2106(3) 0.4328(3) 0.3571(3) 0.0183(9) Uani d . . . 1 . .
H H11A 0.247480 0.365549 0.348028 0.022000 Uiso calc U . R 1 . .
H H11B 0.203197 0.469182 0.302566 0.022000 Uiso calc U . R 1 . .
C C12 0.1089(3) 0.4085(3) 0.3923(3) 0.0180(9) Uani d . . . 1 . .
C C13 0.0231(3) 0.4316(3) 0.3454(3) 0.0199(10) Uani d . . . 1 . .
H H13 0.028809 0.459958 0.290615 0.024000 Uiso calc U . R 1 . .
C C14 -0.0693(4) 0.4133(4) 0.3788(3) 0.0226(10) Uani d . . . 1 . .
H H14 -0.127382 0.430230 0.347230 0.027000 Uiso calc U . R 1 . .
C C15 -0.0785(3) 0.3704(3) 0.4582(3) 0.0205(10) Uani d . . . 1 . .
H H15 -0.142756 0.356274 0.480077 0.025000 Uiso calc U . R 1 . .
C C16 0.0061(3) 0.3477(3) 0.5059(3) 0.0178(9) Uani d . . . 1 . .
C C17 0.1001(3) 0.3675(3) 0.4722(3) 0.0161(9) Uani d . . . 1 . .
C C18 -0.0035(4) 0.2989(4) 0.5910(3) 0.0218(10) Uani d . . . 1 . .
H H18A 0.019335 0.350139 0.634036 0.026000 Uiso calc U . R 1 . .
H H18B -0.074243 0.281717 0.601924 0.026000 Uiso calc U . R 1 . .
C C20 0.0220(4) 0.0987(4) 0.6108(3) 0.0200(10) Uani d . . . 1 . .
C C21 -0.0726(4) 0.0602(4) 0.6266(3) 0.0244(11) Uani d . . . 1 . .
H H21 -0.128479 0.106067 0.631663 0.029000 Uiso calc U . R 1 . .
C C22 -0.0809(4) -0.0490(4) 0.6347(3) 0.0287(12) Uani d . . . 1 . .
H H22 -0.144647 -0.079743 0.643429 0.034000 Uiso calc U . R 1 . .
C C23 0.0020(4) -0.1148(4) 0.6302(3) 0.0282(12) Uani d . . . 1 . .
H H23 -0.006951 -0.189330 0.636714 0.034000 Uiso calc U . R 1 . .
C C24 0.0963(4) -0.0767(4) 0.6168(3) 0.0241(11) Uani d . . . 1 . .
H H24 0.152443 -0.122715 0.615621 0.029000 Uiso calc U . R 1 . .
C C25 0.1057(4) 0.0328(4) 0.6051(3) 0.0213(10) Uani d . . . 1 . .
C C27 0.1539(3) 0.1999(3) 0.5791(3) 0.0179(9) Uani d . . . 1 . .
C C28 0.3644(3) 0.5597(4) 0.6213(3) 0.0215(10) Uani d . . . 1 . .
H H28 0.326640 0.502632 0.651027 0.026000 Uiso calc U . R 1 . .
C C29 0.3355(4) 0.6661(4) 0.6611(3) 0.0253(10) Uani d . . . 1 . .
H H29A 0.339393 0.659912 0.722028 0.038000 Uiso calc U . R 1 . .
H H29B 0.267379 0.684691 0.644375 0.038000 Uiso calc U . R 1 . .
H H29C 0.381388 0.721712 0.642275 0.038000 Uiso calc U . R 1 . .
C C30 0.4746(4) 0.5350(4) 0.6318(3) 0.0298(12) Uani d . . . 1 . .
H H30A 0.492016 0.534904 0.691313 0.045000 Uiso calc U . R 1 . .
H H30B 0.513883 0.589327 0.602949 0.045000 Uiso calc U . R 1 . .
H H30C 0.488846 0.464908 0.607822 0.045000 Uiso calc U . R 1 . .
C C31 0.2918(3) 0.0649(4) 0.5753(3) 0.0230(10) Uani d . . . 1 . .
H H31 0.330139 0.128472 0.556056 0.028000 Uiso calc U . R 1 . .
C C32 0.3034(4) -0.0203(4) 0.5094(3) 0.0313(12) Uani d . . . 1 . .
H H32A 0.374371 -0.032284 0.498949 0.047000 Uiso calc U . R 1 . .
H H32B 0.270556 0.002745 0.457639 0.047000 Uiso calc U . R 1 . .
H H32C 0.272872 -0.086570 0.528911 0.047000 Uiso calc U . R 1 . .
C C33 0.3348(4) 0.0322(4) 0.6592(3) 0.0290(12) Uani d . . . 1 . .
H H33A 0.405133 0.013121 0.652670 0.043000 Uiso calc U . R 1 . .
H H33B 0.298009 -0.029268 0.680611 0.043000 Uiso calc U . R 1 . .
H H33C 0.329202 0.091618 0.698543 0.043000 Uiso calc U . R 1 . .
C C35 0.3466(4) 0.3067(4) 0.6869(3) 0.0266(11) Uani d . . . 1 . .
H H35 0.403405 0.286666 0.718968 0.032000 Uiso calc U . R 1 . .
F F2S 0.6434(3) 0.9404(3) 0.6887(2) 0.0535(10) Uani d . . . 1 . .
F F3S 0.6904(3) 0.7999(3) 0.6127(2) 0.0611(11) Uani d . . . 1 . .
F F4S 0.5867(3) 0.7733(3) 0.7212(2) 0.0756(13) Uani d . . . 1 . .
F F5S 0.5353(3) 0.8608(3) 0.6027(3) 0.0783(13) Uani d . . . 1 . .
B B1S 0.6123(4) 0.8434(6) 0.6569(4) 0.0344(14) Uani d . . . 1 . .

loop_
_atom_site_aniso_label
_atom_site_aniso_U_11
_atom_site_aniso_U_22
_atom_site_aniso_U_33
_atom_site_aniso_U_12
_atom_site_aniso_U_13
_atom_site_aniso_U_23
Au1 0.01641(9) 0.01545(8) 0.01566(8) 0.00168(8) -0.00382(5) -0.00041(8)
O34 0.0232(18) 0.0254(17) 0.0246(18) 0.0029(14) -0.0085(14) 0.0002(14)
O36 0.044(2) 0.038(2) 0.0199(17) -0.0070(19) -0.0018(16) 0.0023(16)
N3 0.021(2) 0.0186(19) 0.0184(19) 0.0013(16) -0.0015(16) -0.0038(15)
N10 0.0159(19) 0.0183(19) 0.0148(18) 0.0015(15) -0.0020(14) 0.0009(15)
N19 0.021(2) 0.0171(18) 0.022(2) 0.0021(16) -0.0024(16) 0.0028(16)
N26 0.018(2) 0.0178(19) 0.0175(19) 0.0004(16) -0.0050(16) 0.0016(15)
C2 0.015(2) 0.017(2) 0.020(2) 0.0036(18) 0.0002(18) -0.0018(18)
C4 0.016(2) 0.019(2) 0.024(2) 0.0019(18) 0.0023(19) 0.0015(18)
C5 0.021(3) 0.024(3) 0.035(3) -0.004(2) 0.007(2) -0.007(2)
C6 0.033(3) 0.025(3) 0.040(3) -0.004(2) 0.011(2) 0.005(2)
C7 0.038(3) 0.031(3) 0.028(3) -0.003(2) 0.008(2) 0.010(2)
C8 0.024(3) 0.034(3) 0.023(2) 0.006(2) 0.0047(19) 0.008(2)
C9 0.018(2) 0.019(2) 0.024(2) 0.0032(19) 0.0008(19) 0.0006(18)
C11 0.020(2) 0.020(2) 0.015(2) 0.0035(18) -0.0047(18) -0.0040(17)
C12 0.019(2) 0.018(2) 0.017(2) 0.0041(18) -0.0031(18) -0.0059(18)
C13 0.026(3) 0.016(2) 0.018(2) 0.0046(19) -0.0037(19) -0.0054(18)
C14 0.022(3) 0.021(2) 0.025(3) 0.006(2) -0.010(2) -0.0052(19)
C15 0.013(2) 0.020(2) 0.029(3) 0.0023(18) 0.0018(19) -0.0044(19)
C16 0.018(2) 0.013(2) 0.022(2) 0.0046(18) -0.0014(17) -0.0035(18)
C17 0.016(2) 0.013(2) 0.019(2) -0.0004(17) -0.0002(18) -0.0035(16)
C18 0.023(3) 0.020(2) 0.022(2) 0.0032(19) 0.003(2) -0.0012(19)
C20 0.027(3) 0.020(2) 0.014(2) -0.003(2) -0.0039(19) 0.0015(17)
C21 0.021(3) 0.033(3) 0.020(2) -0.002(2) -0.004(2) 0.005(2)
C22 0.031(3) 0.037(3) 0.018(2) -0.015(2) -0.007(2) 0.006(2)
C23 0.043(3) 0.021(2) 0.020(2) -0.009(2) -0.007(2) 0.002(2)
C24 0.034(3) 0.016(2) 0.021(2) 0.000(2) -0.012(2) 0.0015(18)
C25 0.024(3) 0.022(2) 0.018(2) -0.002(2) -0.0059(19) 0.0018(18)
C27 0.023(3) 0.018(2) 0.012(2) 0.0013(19) -0.0033(18) 0.0016(17)
C28 0.021(3) 0.024(2) 0.019(2) -0.001(2) -0.0021(19) -0.0038(19)
C29 0.028(3) 0.024(2) 0.024(2) -0.003(2) 0.0006(19) -0.005(2)
C30 0.020(3) 0.036(3) 0.033(3) 0.005(2) -0.009(2) -0.008(2)
C31 0.021(3) 0.023(2) 0.025(2) 0.008(2) 0.000(2) 0.0029(19)
C32 0.030(3) 0.028(3) 0.035(3) 0.006(2) 0.006(2) -0.001(2)
C33 0.024(3) 0.032(3) 0.030(3) 0.006(2) -0.004(2) 0.004(2)
C35 0.031(3) 0.023(2) 0.026(3) 0.000(2) -0.007(2) -0.001(2)
F2S 0.068(3) 0.051(2) 0.041(2) -0.0077(19) -0.0168(18) -0.0185(16)
F3S 0.076(3) 0.042(2) 0.065(2) 0.0273(19) 0.033(2) 0.0089(18)
F4S 0.093(3) 0.084(3) 0.050(2) -0.038(3) 0.022(2) -0.001(2)
F5S 0.047(2) 0.084(3) 0.103(3) -0.003(2) -0.040(2) -0.017(3)
B1S 0.024(3) 0.046(4) 0.033(3) -0.004(3) -0.004(2) -0.010(3)

loop_
_atom_type_symbol
_atom_type_description
_atom_type_scat_dispersion_real
_atom_type_scat_dispersion_imag
_atom_type_scat_source
C C 0.0033 0.0016 'International Tables Vol C Tables 4.2.6.8 and 6.1.1.4'
H H 0.0000 0.0000 'International Tables Vol C Tables 4.2.6.8 and 6.1.1.4'
Au Au -2.0133 8.8022 'International Tables Vol C Tables 4.2.6.8 and 6.1.1.4'
B B 0.0013 0.0007 'International Tables Vol C Tables 4.2.6.8 and 6.1.1.4'
F F 0.0171 0.0103 'International Tables Vol C Tables 4.2.6.8 and 6.1.1.4'
N N 0.0061 0.0033 'International Tables Vol C Tables 4.2.6.8 and 6.1.1.4'
O O 0.0106 0.0060 'International Tables Vol C Tables 4.2.6.8 and 6.1.1.4'

loop_
_geom_angle_atom_site_label_1
_geom_angle_atom_site_label_2
_geom_angle_atom_site_label_3
_geom_angle_site_symmetry_1
_geom_angle_site_symmetry_3
_geom_angle
_geom_angle_publ_flag
C17 Au1 C2 . . 87.28(17) ?
C17 Au1 C27 . . 86.57(17) ?
C2 Au1 C27 . . 173.80(17) ?
C17 Au1 O34 . . 176.77(15) ?
C2 Au1 O34 . . 91.74(15) ?
C27 Au1 O34 . . 94.35(15) ?
C35 O34 Au1 . . 114.1(3) ?
C2 N3 C4 . . 108.7(4) ?
C2 N3 C28 . . 125.3(4) ?
C4 N3 C28 . . 126.1(4) ?
C2 N10 C9 . . 110.5(4) ?
C2 N10 C11 . . 122.7(4) ?
C9 N10 C11 . . 126.8(4) ?
C27 N19 C20 . . 110.0(4) ?
C27 N19 C18 . . 122.9(4) ?
C20 N19 C18 . . 126.8(4) ?
C27 N26 C25 . . 108.7(4) ?
C27 N26 C31 . . 125.0(4) ?
C25 N26 C31 . . 126.3(4) ?
N10 C2 N3 . . 107.9(4) ?
N10 C2 Au1 . . 119.7(3) ?
N3 C2 Au1 . . 132.3(3) ?
C9 C4 C5 . . 121.4(4) ?
C9 C4 N3 . . 106.2(4) ?
C5 C4 N3 . . 132.3(4) ?
C6 C5 C4 . . 116.0(5) ?
C6 C5 H5 . . 122.000000 ?
C4 C5 H5 . . 122.000000 ?
C5 C6 C7 . . 122.3(5) ?
C5 C6 H6 . . 118.800000 ?
C7 C6 H6 . . 118.800000 ?
C8 C7 C6 . . 122.1(5) ?
C8 C7 H7 . . 119.000000 ?
C6 C7 H7 . . 119.000000 ?
C7 C8 C9 . . 116.2(5) ?
C7 C8 H8 . . 121.900000 ?
C9 C8 H8 . . 121.900000 ?
N10 C9 C4 . . 106.6(4) ?
N10 C9 C8 . . 131.5(4) ?
C4 C9 C8 . . 121.9(4) ?
N10 C11 C12 . . 110.0(3) ?
N10 C11 H11A . . 109.700000 ?
C12 C11 H11A . . 109.700000 ?
N10 C11 H11B . . 109.700000 ?
C12 C11 H11B . . 109.700000 ?
H11A C11 H11B . . 108.200000 ?
C17 C12 C13 . . 119.8(4) ?
C17 C12 C11 . . 120.1(4) ?
C13 C12 C11 . . 120.0(4) ?
C14 C13 C12 . . 119.9(4) ?
C14 C13 H13 . . 120.100000 ?
C12 C13 H13 . . 120.100000 ?
C13 C14 C15 . . 120.5(4) ?
C13 C14 H14 . . 119.700000 ?
C15 C14 H14 . . 119.700000 ?
C14 C15 C16 . . 120.3(4) ?
C14 C15 H15 . . 119.800000 ?
C16 C15 H15 . . 119.800000 ?
C15 C16 C17 . . 119.1(4) ?
C15 C16 C18 . . 120.5(4) ?
C17 C16 C18 . . 120.4(4) ?
C12 C17 C16 . . 120.4(4) ?
C12 C17 Au1 . . 120.1(3) ?
C16 C17 Au1 . . 119.5(3) ?
N19 C18 C16 . . 109.8(4) ?
N19 C18 H18A . . 109.700000 ?
C16 C18 H18A . . 109.700000 ?
N19 C18 H18B . . 109.700000 ?
C16 C18 H18B . . 109.700000 ?
H18A C18 H18B . . 108.200000 ?
C21 C20 N19 . . 131.4(4) ?
C21 C20 C25 . . 122.9(4) ?
N19 C20 C25 . . 105.7(4) ?
C22 C21 C20 . . 116.0(5) ?
C22 C21 H21 . . 122.000000 ?
C20 C21 H21 . . 122.000000 ?
C21 C22 C23 . . 121.3(5) ?
C21 C22 H22 . . 119.300000 ?
C23 C22 H22 . . 119.300000 ?
C24 C23 C22 . . 122.8(5) ?
C24 C23 H23 . . 118.600000 ?
C22 C23 H23 . . 118.600000 ?
C23 C24 C25 . . 116.7(5) ?
C23 C24 H24 . . 121.700000 ?
C25 C24 H24 . . 121.700000 ?
C24 C25 C20 . . 120.1(4) ?
C24 C25 N26 . . 133.1(5) ?
C20 C25 N26 . . 106.7(4) ?
N19 C27 N26 . . 108.8(4) ?
N19 C27 Au1 . . 119.8(3) ?
N26 C27 Au1 . . 131.3(3) ?
N3 C28 C30 . . 110.6(4) ?
N3 C28 C29 . . 111.6(4) ?
C30 C28 C29 . . 112.4(4) ?
N3 C28 H28 . . 107.300000 ?
C30 C28 H28 . . 107.300000 ?
C29 C28 H28 . . 107.300000 ?
C28 C29 H29A . . 109.500000 ?
C28 C29 H29B . . 109.500000 ?
H29A C29 H29B . . 109.500000 ?
C28 C29 H29C . . 109.500000 ?
H29A C29 H29C . . 109.500000 ?
H29B C29 H29C . . 109.500000 ?
C28 C30 H30A . . 109.500000 ?
C28 C30 H30B . . 109.500000 ?
H30A C30 H30B . . 109.500000 ?
C28 C30 H30C . . 109.500000 ?
H30A C30 H30C . . 109.500000 ?
H30B C30 H30C . . 109.500000 ?
N26 C31 C32 . . 112.2(4) ?
N26 C31 C33 . . 110.1(4) ?
C32 C31 C33 . . 112.7(4) ?
N26 C31 H31 . . 107.200000 ?
C32 C31 H31 . . 107.200000 ?
C33 C31 H31 . . 107.200000 ?
C31 C32 H32A . . 109.500000 ?
C31 C32 H32B . . 109.500000 ?
H32A C32 H32B . . 109.500000 ?
C31 C32 H32C . . 109.500000 ?
H32A C32 H32C . . 109.500000 ?
H32B C32 H32C . . 109.500000 ?
C31 C33 H33A . . 109.500000 ?
C31 C33 H33B . . 109.500000 ?
H33A C33 H33B . . 109.500000 ?
C31 C33 H33C . . 109.500000 ?
H33A C33 H33C . . 109.500000 ?
H33B C33 H33C . . 109.500000 ?
O36 C35 O34 . . 126.4(5) ?
O36 C35 H35 . . 116.800000 ?
O34 C35 H35 . . 116.800000 ?
F5S B1S F3S . . 108.2(5) ?
F5S B1S F2S . . 108.5(5) ?
F3S B1S F2S . . 108.0(5) ?
F5S B1S F4S . . 112.3(5) ?
F3S B1S F4S . . 108.6(5) ?
F2S B1S F4S . . 111.0(5) ?

loop_
_geom_bond_atom_site_label_1
_geom_bond_atom_site_label_2
_geom_bond_site_symmetry_2
_geom_bond_distance
_geom_bond_publ_flag
Au1 C17 . 2.037(4) ?
Au1 C2 . 2.048(4) ?
Au1 C27 . 2.052(4) ?
Au1 O34 . 2.081(3) ?
O34 C35 . 1.286(6) ?
O36 C35 . 1.219(6) ?
N3 C2 . 1.351(5) ?
N3 C4 . 1.410(6) ?
N3 C28 . 1.484(5) ?
N10 C2 . 1.342(5) ?
N10 C9 . 1.374(6) ?
N10 C11 . 1.477(5) ?
N19 C27 . 1.338(6) ?
N19 C20 . 1.396(6) ?
N19 C18 . 1.462(6) ?
N26 C27 . 1.346(6) ?
N26 C25 . 1.405(6) ?
N26 C31 . 1.486(6) ?
C4 C9 . 1.390(6) ?
C4 C5 . 1.398(6) ?
C5 C6 . 1.382(7) ?
C5 H5 . 0.950000 ?
C6 C7 . 1.394(7) ?
C6 H6 . 0.950000 ?
C7 C8 . 1.369(7) ?
C7 H7 . 0.950000 ?
C8 C9 . 1.401(6) ?
C8 H8 . 0.950000 ?
C11 C12 . 1.512(6) ?
C11 H11A . 0.990000 ?
C11 H11B . 0.990000 ?
C12 C17 . 1.385(6) ?
C12 C13 . 1.401(6) ?
C13 C14 . 1.374(7) ?
C13 H13 . 0.950000 ?
C14 C15 . 1.388(6) ?
C14 H14 . 0.950000 ?
C15 C16 . 1.394(6) ?
C15 H15 . 0.950000 ?
C16 C17 . 1.399(6) ?
C16 C18 . 1.501(6) ?
C18 H18A . 0.990000 ?
C18 H18B . 0.990000 ?
C20 C21 . 1.384(7) ?
C20 C25 . 1.399(6) ?
C21 C22 . 1.382(7) ?
C21 H21 . 0.950000 ?
C22 C23 . 1.388(7) ?
C22 H22 . 0.950000 ?
C23 C24 . 1.371(7) ?
C23 H23 . 0.950000 ?
C24 C25 . 1.394(6) ?
C24 H24 . 0.950000 ?
C28 C30 . 1.519(6) ?
C28 C29 . 1.530(6) ?
C28 H28 . 1.000000 ?
C29 H29A . 0.980000 ?
C29 H29B . 0.980000 ?
C29 H29C . 0.980000 ?
C30 H30A . 0.980000 ?
C30 H30B . 0.980000 ?
C30 H30C . 0.980000 ?
C31 C32 . 1.511(6) ?
C31 C33 . 1.516(6) ?
C31 H31 . 1.000000 ?
C32 H32A . 0.980000 ?
C32 H32B . 0.980000 ?
C32 H32C . 0.980000 ?
C33 H33A . 0.980000 ?
C33 H33B . 0.980000 ?
C33 H33C . 0.980000 ?
C35 H35 . 0.950000 ?
F2S B1S . 1.383(7) ?
F3S B1S . 1.382(7) ?
F4S B1S . 1.399(8) ?
F5S B1S . 1.364(7) ?

loop_
_geom_torsion_atom_site_label_1
_geom_torsion_atom_site_label_2
_geom_torsion_atom_site_label_3
_geom_torsion_atom_site_label_4
_geom_torsion_site_symmetry_1
_geom_torsion_site_symmetry_2
_geom_torsion_site_symmetry_3
_geom_torsion_site_symmetry_4
_geom_torsion
_geom_torsion_publ_flag
C9 N10 C2 N3 . . . . 0.1(5) ?
C11 N10 C2 N3 . . . . -179.4(4) ?
C9 N10 C2 Au1 . . . . 178.6(3) ?
C11 N10 C2 Au1 . . . . -0.9(5) ?
C4 N3 C2 N10 . . . . -1.3(5) ?
C28 N3 C2 N10 . . . . 177.7(4) ?
C4 N3 C2 Au1 . . . . -179.5(3) ?
C28 N3 C2 Au1 . . . . -0.5(7) ?
C2 N3 C4 C9 . . . . 2.0(5) ?
C28 N3 C4 C9 . . . . -177.0(4) ?
C2 N3 C4 C5 . . . . -175.5(5) ?
C28 N3 C4 C5 . . . . 5.5(8) ?
C9 C4 C5 C6 . . . . 2.5(7) ?
N3 C4 C5 C6 . . . . 179.6(5) ?
C4 C5 C6 C7 . . . . 0.1(7) ?
C5 C6 C7 C8 . . . . -1.7(8) ?
C6 C7 C8 C9 . . . . 0.5(8) ?
C2 N10 C9 C4 . . . . 1.2(5) ?
C11 N10 C9 C4 . . . . -179.4(4) ?
C2 N10 C9 C8 . . . . -179.2(5) ?
C11 N10 C9 C8 . . . . 0.2(8) ?
C5 C4 C9 N10 . . . . 175.9(4) ?
N3 C4 C9 N10 . . . . -1.9(5) ?
C5 C4 C9 C8 . . . . -3.8(7) ?
N3 C4 C9 C8 . . . . 178.4(4) ?
C7 C8 C9 N10 . . . . -177.5(5) ?
C7 C8 C9 C4 . . . . 2.2(7) ?
C2 N10 C11 C12 . . . . 54.5(5) ?
C9 N10 C11 C12 . . . . -124.8(4) ?
N10 C11 C12 C17 . . . . -52.7(5) ?
N10 C11 C12 C13 . . . . 124.6(4) ?
C17 C12 C13 C14 . . . . -0.2(6) ?
C11 C12 C13 C14 . . . . -177.5(4) ?
C12 C13 C14 C15 . . . . -1.1(7) ?
C13 C14 C15 C16 . . . . 1.6(7) ?
C14 C15 C16 C17 . . . . -1.0(6) ?
C14 C15 C16 C18 . . . . -178.6(4) ?
C13 C12 C17 C16 . . . . 0.8(6) ?
C11 C12 C17 C16 . . . . 178.1(4) ?
C13 C12 C17 Au1 . . . . -178.5(3) ?
C11 C12 C17 Au1 . . . . -1.2(5) ?
C15 C16 C17 C12 . . . . -0.3(6) ?
C18 C16 C17 C12 . . . . 177.3(4) ?
C15 C16 C17 Au1 . . . . 179.1(3) ?
C18 C16 C17 Au1 . . . . -3.3(5) ?
C27 N19 C18 C16 . . . . 55.4(6) ?
C20 N19 C18 C16 . . . . -118.8(5) ?
C15 C16 C18 N19 . . . . 125.7(4) ?
C17 C16 C18 N19 . . . . -51.9(5) ?
C27 N19 C20 C21 . . . . -176.6(5) ?
C18 N19 C20 C21 . . . . -1.8(8) ?
C27 N19 C20 C25 . . . . 2.0(5) ?
C18 N19 C20 C25 . . . . 176.9(4) ?
N19 C20 C21 C22 . . . . 176.9(4) ?
C25 C20 C21 C22 . . . . -1.5(7) ?
C20 C21 C22 C23 . . . . 2.4(7) ?
C21 C22 C23 C24 . . . . -0.7(7) ?
C22 C23 C24 C25 . . . . -1.9(7) ?
C23 C24 C25 C20 . . . . 2.7(7) ?
C23 C24 C25 N26 . . . . -175.2(4) ?
C21 C20 C25 C24 . . . . -1.0(7) ?
N19 C20 C25 C24 . . . . -179.8(4) ?
C21 C20 C25 N26 . . . . 177.3(4) ?
N19 C20 C25 N26 . . . . -1.4(5) ?
C27 N26 C25 C24 . . . . 178.5(5) ?
C31 N26 C25 C24 . . . . -4.3(8) ?
C27 N26 C25 C20 . . . . 0.4(5) ?
C31 N26 C25 C20 . . . . 177.7(4) ?
C20 N19 C27 N26 . . . . -1.8(5) ?
C18 N19 C27 N26 . . . . -176.9(4) ?
C20 N19 C27 Au1 . . . . 173.5(3) ?
C18 N19 C27 Au1 . . . . -1.6(6) ?
C25 N26 C27 N19 . . . . 0.9(5) ?
C31 N26 C27 N19 . . . . -176.4(4) ?
C25 N26 C27 Au1 . . . . -173.7(3) ?
C31 N26 C27 Au1 . . . . 9.0(6) ?
C2 N3 C28 C30 . . . . 105.2(5) ?
C4 N3 C28 C30 . . . . -76.0(5) ?
C2 N3 C28 C29 . . . . -128.9(4) ?
C4 N3 C28 C29 . . . . 49.9(6) ?
C27 N26 C31 C32 . . . . -125.3(5) ?
C25 N26 C31 C32 . . . . 57.9(6) ?
C27 N26 C31 C33 . . . . 108.3(5) ?
C25 N26 C31 C33 . . . . -68.6(5) ?
Au1 O34 C35 O36 . . . . -4.6(6) ?
